data_2300593
loop_
_publ_author_name
'Niep\"otter, Benedikt'
'Herbst-Irmer, Regine'
'Stalke, Dietmar'

_publ_section_title
;
 Empirical correction for resolution- and temperature-dependent errors
 caused by factors such as thermal diffuse scattering
;
_journal_coeditor_code KS5474SUP1
_journal_issue 5
_journal_name_full 'Journal of Applied Crystallography'
_journal_page_first 1485
_journal_page_last 1497
_journal_paper_doi 10.1107/S1600576715014934
_journal_volume 48
_journal_year 2015
_chemical_formula_sum 'C96 H126 Mg3 N36'
_chemical_formula_weight 1857.25
_space_group_crystal_system trigonal
_space_group_IT_number 148
_space_group_name_Hall '-R 3'
_space_group_name_H-M_alt 'R -3 :H'
_symmetry_space_group_name_Hall '-R 3'
_symmetry_space_group_name_H-M 'R -3 :H'
_atom_sites_solution_hydrogens fixed
_audit_conform_dict_location ftp://ftp.iucr.org/pub/cif_core.dic
_audit_conform_dict_name cif_core.dic
_audit_conform_dict_version 2.3
_audit_creation_date '28-Apr-04 T13:48:36-00:00'
_audit_creation_method 'XD routine XDCIF'
_cell_angle_alpha 90
_cell_angle_beta 90
_cell_angle_gamma 120
_cell_formula_units_Z 3
_cell_length_a 10.6712(5)
_cell_length_b 10.6712(5)
_cell_length_c 24.6546(12)
_cell_measurement_reflns_used 9245
_cell_measurement_temperature 100(2)
_cell_measurement_theta_max 52.2183
_cell_measurement_theta_min 2.3536
_cell_volume 2431.4(2)
_computing_cell_refinement 'SAINT V8.30C'
_computing_data_collection 'APEX2 v2012.2'
_computing_data_reduction 'SAINT V8.30C'
_computing_molecular_graphics 'H\"ubschle, (2011)'
_computing_publication_material 'L\"ubben, (to be published)'
_computing_structure_refinement 'Volkov et al, (2006)'
_computing_structure_solution
;SHELXT (G.M.Sheldrick,Act
a Cryst.(2015)A71,3-8)
;
_diffrn_ambient_temperature 100(2)
_diffrn_measured_fraction_theta_full 1.000
_diffrn_measured_fraction_theta_max 0.999
_diffrn_measurement_device_type 'Bruker Smart APEX II Ultra'
_diffrn_measurement_method 'omega scans'
_diffrn_radiation_type MoK\a
_diffrn_radiation_wavelength 0.71073
_diffrn_reflns_av_R_equivalents 0.0267
_diffrn_reflns_av_unetI/netI 0.0076
_diffrn_reflns_Laue_measured_fraction_full 1.000
_diffrn_reflns_Laue_measured_fraction_max 0.999
_diffrn_reflns_limit_h_max 23
_diffrn_reflns_limit_h_min -23
_diffrn_reflns_limit_k_max 23
_diffrn_reflns_limit_k_min -23
_diffrn_reflns_limit_l_max 54
_diffrn_reflns_limit_l_min -51
_diffrn_reflns_number 113986
_diffrn_reflns_point_group_measured_fraction_full 1.000
_diffrn_reflns_point_group_measured_fraction_max 0.999
_diffrn_reflns_theta_full 25.242
_diffrn_reflns_theta_max 52.268
_diffrn_reflns_theta_min 2.354
_diffrn_source 'BRUKER Rotating Anode'
_exptl_absorpt_coefficient_mu 0.098
_exptl_absorpt_correction_type multi-scan
_exptl_absorpt_process_details SADABS-2014/2
_exptl_crystal_colour colorless
_exptl_crystal_density_diffrn 1.268
_exptl_crystal_description block
_exptl_crystal_F_000 990
_exptl_crystal_size_max 0.260
_exptl_crystal_size_mid 0.236
_exptl_crystal_size_min 0.134
_refine_diff_density_max 0.132
_refine_diff_density_min -0.121
_refine_diff_density_rms 0.023
_refine_ls_extinction_method none
_refine_ls_goodness_of_fit_ref 2.671
_refine_ls_matrix_type full
_refine_ls_number_parameters 163
_refine_ls_number_reflns 5303
_refine_ls_number_restraints 0
_refine_ls_R_factor_all 0.016
_refine_ls_R_factor_gt 0.013
_refine_ls_shift/su_max 0
_refine_ls_structure_factor_coef Fsqd
_refine_ls_weighting_details
;
calc w2 = 1/[s^2^(Fo^2^)] 
;
_refine_ls_weighting_scheme calc
_refine_ls_wR_factor_ref 0.024
_reflns_Friedel_coverage 0.000
_reflns_number_gt 5593
_reflns_number_total 6246
_reflns_threshold_expression 'I > 2\s(I)'
_cod_data_source_file ks5474sup1.txt
_cod_data_source_block 1_TXS_100K_emp_cor_1_scale
_cod_database_code 2300593
_cod_database_fobs_code 2300593
_publcif_datablock.id {59035ca5-1d46-4569-9558-eb90069c5bd8}

_shelx_shelxl_version_number 2014/7
_shelx_estimated_absorpt_t_max 0.987
_shelx_estimated_absorpt_t_min 0.975

loop_
_space_group_symop_id
_space_group_symop_operation_xyz
1 +X,+Y,+Z
2 -Y,+X-Y,+Z
3 -X+Y,-X,+Z
4 -X,-Y,-Z
5 +Y,-X+Y,-Z
6 +X-Y,+X,-Z
7 1/3+X,2/3+Y,2/3+Z
8 1/3-X,2/3-Y,2/3-Z
9 1/3-Y,2/3+X-Y,2/3+Z
10 1/3+Y,2/3-X+Y,2/3-Z
11 1/3-X+Y,2/3-X,2/3+Z
12 1/3+X-Y,2/3+X,2/3-Z
13 2/3+X,1/3+Y,1/3+Z
14 2/3-X,1/3-Y,1/3-Z
15 2/3-Y,1/3+X-Y,1/3+Z
16 2/3+Y,1/3-X+Y,1/3-Z
17 2/3-X+Y,1/3-X,1/3+Z
18 2/3+X-Y,1/3+X,1/3-Z

loop_
_atom_local_axes_atom_label
_atom_local_axes_atom0
_atom_local_axes_ax1
_atom_local_axes_atom1
_atom_local_axes_atom2
_atom_local_axes_ax2
MG(1) C(6) Z MG(1) N(1) Y
N(1) C(1) Z N(1) N(2) Y
N(2) C(3) X N(2) N(1) Y
C(1) C(2) X C(1) C(3) Y
C(2) C(3) X C(2) C(1) Y
C(4) C(3) -Z C(4) C(2) X
C(3) C(2) -X C(3) C(1) Y
C(5) C(1) Z C(5) C(2) X
C(6) MG(1) Z C(6) N(2) Y
H(2) C(2) Z H(2) C(1) Y
H(4A) C(4) Z H(4A) H(4C) Y
H(4B) C(4) Z H(4B) H(4A) Y
H(4C) C(4) Z H(4C) H(4B) Y
H(5A) C(5) Z H(5A) H(5D) Y
H(5B) C(5) Z H(5B) H(5F) Y
H(5C) C(5) Z H(5C) H(5E) Y
H(5D) C(5) Z H(5D) H(5B) Y
H(5E) C(5) Z H(5E) H(5A) Y
H(5F) C(5) Z H(5F) H(5C) Y

loop_
_atom_rho_multipole_atom_label
_atom_rho_multipole_coeff_Pv
_atom_rho_multipole_coeff_P00
_atom_rho_multipole_coeff_P11
_atom_rho_multipole_coeff_P1-1
_atom_rho_multipole_coeff_P10
_atom_rho_multipole_coeff_P20
_atom_rho_multipole_coeff_P21
_atom_rho_multipole_coeff_P2-1
_atom_rho_multipole_coeff_P22
_atom_rho_multipole_coeff_P2-2
_atom_rho_multipole_coeff_P30
_atom_rho_multipole_coeff_P31
_atom_rho_multipole_coeff_P3-1
_atom_rho_multipole_coeff_P32
_atom_rho_multipole_coeff_P3-2
_atom_rho_multipole_coeff_P33
_atom_rho_multipole_coeff_P3-3
_atom_rho_multipole_coeff_P40
_atom_rho_multipole_coeff_P41
_atom_rho_multipole_coeff_P4-1
_atom_rho_multipole_coeff_P42
_atom_rho_multipole_coeff_P4-2
_atom_rho_multipole_coeff_P43
_atom_rho_multipole_coeff_P4-3
_atom_rho_multipole_coeff_P44
_atom_rho_multipole_coeff_P4-4
_atom_rho_multipole_kappa
_atom_rho_multipole_kappa_prime0
_atom_rho_multipole_kappa_prime1
_atom_rho_multipole_kappa_prime2
_atom_rho_multipole_kappa_prime3
_atom_rho_multipole_kappa_prime4
Mg(1) 0.204(8) 0 0 0 0 0 0 0 0 0 0 0 0 0 0 0 0 0 0 0 0 0 0 0 0 0 1 1 1 1 1 1
N(1) 5.121(8) 0 -0.012(2) -0.094(3) -0.039(3) 0.089(3) -0.001(2) 0.092(3) -0.010(3) -0.002(2) 0.111(3) -0.008(2) -0.037(2) 0.069(2) -0.011(2) 0.001(2) -0.051(2) 0.022(3) 0.001(3) 0.020(3) 0.024(3) -0.005(3) 0.009(3) 0.010(3) 0.012(3) 0.004(2) 0.9910(7) 1 1 1 1 1
N(2) 5.046(9) 0 0.010(3) -0.010(3) 0 -0.024(3) 0 0 0.024(3) 0.067(3) 0 0.016(2) -0.002(2) 0 0 0.175(2) -0.058(2) 0.032(3) 0 0 0.012(3) -0.006(3) 0 0 -0.002(3) 0.022(3) 0.9910(7) 1 1 1 1 1
C(1) 3.977(9) 0 0.053(3) 0.029(3) 0 -0.167(2) 0 0 0.022(3) 0.008(2) 0 0.026(2) 0.006(2) 0 0 0.226(3) -0.097(2) 0.028(3) 0 0 0.006(3) -0.014(3) 0 0 0.002(3) 0.033(3) 1.0015(9) 1 1 1 1 1
C(2) 4.116(10) 0 0.043(4) 0.037(4) 0 -0.126(4) 0 0 0.009(3) 0.021(4) 0 -0.010(3) 0.009(3) 0 0 0.216(4) -0.074(3) 0.003(4) 0 0 0.008(4) 0.009(4) 0 0 0.044(4) -0.004(4) 1.0015(9) 1 1 1 1 1
C(4) 4.195(13) 0 0 0 -0.020(3) 0.006(3) 0 0 0 0 0.259(3) 0 0 0 0 0.065(2) 0 0.046(3) 0 0 0 0 -0.026(3) 0 0 0 0.9609(13) 1 1 1 1 1
C(3) 3.977(9) 0 0.053(3) 0.029(3) 0 -0.167(2) 0 0 0.022(3) 0.008(2) 0 0.026(2) 0.006(2) 0 0 0.226(3) -0.097(2) 0.028(3) 0 0 0.006(3) -0.014(3) 0 0 0.002(3) 0.033(3) 1.0015(9) 1 1 1 1 1
C(5) 4.195(13) 0 0 0 -0.020(3) 0.006(3) 0 0 0 0 0.259(3) 0 0 0 0 0.065(2) 0 0.046(3) 0 0 0 0 -0.026(3) 0 0 0 0.9609(13) 1 1 1 1 1
C(6) 1.393(8) 0 0 0 -0.0622(18) 0.0449(17) 0 0 0 0 -0.0387(19) 0 0 0 0 0.0024(16) -0.065(2) -0.008(2) 0 0 0 0 0.0026(19) -0.033(2) 0 0 0.958(2) 1 1 1 1 1
H(2) 0.918(6) 0 0 0 0.139(4) 0 0 0 0 0 0 0 0 0 0 0 0 0 0 0 0 0 0 0 0 0 1.1 1.18 1.18 1.18 1.18 1.18
H(4A) 0.920(3) 0 0 0 0.1521(18) 0 0 0 0 0 0 0 0 0 0 0 0 0 0 0 0 0 0 0 0 0 1.1 1.18 1.18 1.18 1.18 1.18
H(4B) 0.920(3) 0 0 0 0.1521(18) 0 0 0 0 0 0 0 0 0 0 0 0 0 0 0 0 0 0 0 0 0 1.1 1.18 1.18 1.18 1.18 1.18
H(4C) 0.920(3) 0 0 0 0.1521(18) 0 0 0 0 0 0 0 0 0 0 0 0 0 0 0 0 0 0 0 0 0 1.1 1.18 1.18 1.18 1.18 1.18
H(5A) 0.4142(14) 0 0 0 0.0685(8) 0 0 0 0 0 0 0 0 0 0 0 0 0 0 0 0 0 0 0 0 0 1.1 1.18 1.18 1.18 1.18 1.18
H(5B) 0.4142(14) 0 0 0 0.0685(8) 0 0 0 0 0 0 0 0 0 0 0 0 0 0 0 0 0 0 0 0 0 1.1 1.18 1.18 1.18 1.18 1.18
H(5C) 0.4142(14) 0 0 0 0.0685(8) 0 0 0 0 0 0 0 0 0 0 0 0 0 0 0 0 0 0 0 0 0 1.1 1.18 1.18 1.18 1.18 1.18
H(5D) 0.5061(17) 0 0 0 0.0837(10) 0 0 0 0 0 0 0 0 0 0 0 0 0 0 0 0 0 0 0 0 0 1.1 1.18 1.18 1.18 1.18 1.18
H(5E) 0.5061(17) 0 0 0 0.0837(10) 0 0 0 0 0 0 0 0 0 0 0 0 0 0 0 0 0 0 0 0 0 1.1 1.18 1.18 1.18 1.18 1.18
H(5F) 0.5061(17) 0 0 0 0.0837(10) 0 0 0 0 0 0 0 0 0 0 0 0 0 0 0 0 0 0 0 0 0 1.1 1.18 1.18 1.18 1.18 1.18

loop_
_atom_site_label
_atom_site_type_symbol
_atom_site_fract_x
_atom_site_fract_y
_atom_site_fract_z
_atom_site_U_iso_or_equiv
_atom_site_adp_type
_atom_site_occupancy
_atom_site_symmetry_multiplicity
Mg(1) Mg 0.666667 0.333333 0.833333 0.013 Uani 0.5001 6
N(1) N 0.557054(11) 0.406744(11) 0.776903(3) 0.015 Uani 1 18
N(2) N 0.565038(9) 0.374516(8) 0.723338(3) 0.014 Uani 1 18
C(1) C 0.455452(9) 0.445023(9) 0.779029(3) 0.016 Uani 1 18
C(2) C 0.395989(10) 0.435576(9) 0.727116(4) 0.018 Uani 1 18
C(4) C 0.448197(10) 0.353710(10) 0.633828(4) 0.02 Uani 1 18
C(3) C 0.467872(9) 0.389372(8) 0.692731(3) 0.015 Uani 1 18
C(5) C 0.416121(11) 0.488250(11) 0.831114(4) 0.023 Uani 1 18
C(6) C 0.666667 0.333333 0.703471(6) 0.014 Uani 1 6
H(2) H 0.311953 0.459481 0.717203 0.02127(2) Uiso 1 18
H(4A) H 0.408144 0.239113 0.627844 0.02933(3) Uiso 1 18
H(4B) H 0.550182 0.41554 0.612537 0.02933(3) Uiso 1 18
H(4C) H 0.370276 0.380088 0.616981 0.02933(3) Uiso 1 18
H(5A) H 0.302757 0.457897 0.832201 0.03414(3) Uiso 0.45 18
H(5B) H 0.480494 0.604821 0.835641 0.03414(3) Uiso 0.45 18
H(5C) H 0.447165 0.444966 0.865077 0.03414(3) Uiso 0.45 18
H(5D) H 0.406827 0.584213 0.825797 0.03414(3) Uiso 0.55 18
H(5E) H 0.308016 0.406418 0.843366 0.03414(3) Uiso 0.55 18
H(5F) H 0.492055 0.506586 0.863585 0.03414(3) Uiso 0.55 18

loop_
_atom_site_aniso_label
_atom_site_aniso_U_11
_atom_site_aniso_U_22
_atom_site_aniso_U_33
_atom_site_aniso_U_23
_atom_site_aniso_U_13
_atom_site_aniso_U_12
Mg(1) 0.01566(2) 0.01566(2) 0.00908(2) 0 0 0.007834(10)
N(1) 0.01742(3) 0.01933(4) 0.01096(3) -0.00012(2) -0.00017(2) 0.01105(3)
N(2) 0.01592(3) 0.01710(3) 0.01030(3) -0.000034(17) -0.00076(2) 0.00925(3)
C(1) 0.01707(3) 0.01932(3) 0.01441(3) -0.00005(2) 0.00063(2) 0.01057(3)
C(2) 0.01698(3) 0.02062(4) 0.01738(3) -0.00016(2) -0.00187(2) 0.01091(3)
C(4) 0.02323(4) 0.02159(3) 0.01369(3) -0.00118(2) -0.00497(2) 0.01110(3)
C(3) 0.01641(3) 0.01689(3) 0.01301(3) 0.00004(2) -0.00243(2) 0.00836(3)
C(5) 0.02589(4) 0.02966(4) 0.01854(3) -0.00182(3) 0.00285(3) 0.01825(3)
C(6) 0.01596(3) 0.01596(3) 0.01038(5) 0 0 0.007979(16)

loop_
_geom_angle_atom_site_label_1
_geom_angle_atom_site_label_2
_geom_angle_atom_site_label_3
_geom_angle
_geom_angle_site_symmetry_1
_geom_angle_site_symmetry_2
_geom_angle_site_symmetry_3
_geom_angle_publ_flag
N(2) N(1) C(1) 105.936(13) 1_555 1_555 1_555 yes
N(1) N(2) C(3) 110.995(14) 1_555 1_555 1_555 yes
N(1) N(2) C(6) 123.402(15) 1_555 1_555 1_555 yes
N(1) N(2) C(6) 123.402(15) 1_555 1_555 2_655 yes
N(1) N(2) C(6) 123.402(15) 1_555 1_555 3_665 yes
C(3) N(2) C(6) 125.593(15) 1_555 1_555 1_555 yes
C(3) N(2) C(6) 125.592(15) 1_555 1_555 2_655 yes
C(3) N(2) C(6) 125.592(15) 1_555 1_555 3_665 yes
C(6) N(2) C(6) 0.0003105(2) 1_555 1_555 2_655 yes
C(6) N(2) C(6) 0 1_555 1_555 3_665 yes
C(6) N(2) C(6) 0.0004127(2) 2_655 1_555 3_665 yes
N(1) C(1) C(2) 110.324(14) 1_555 1_555 1_555 yes
N(1) C(1) C(5) 121.597(14) 1_555 1_555 1_555 yes
C(2) C(1) C(5) 128.074(14) 1_555 1_555 1_555 yes
C(1) C(2) C(3) 105.716(15) 1_555 1_555 1_555 yes
C(1) C(2) H(2) 126.017(15) 1_555 1_555 1_555 yes
C(3) C(2) H(2) 128.267(15) 1_555 1_555 1_555 yes
C(3) C(4) H(4A) 110.264(12) 1_555 1_555 1_555 yes
C(3) C(4) H(4B) 110.242(12) 1_555 1_555 1_555 yes
C(3) C(4) H(4C) 109.598(13) 1_555 1_555 1_555 yes
H(4A) C(4) H(4B) 109.251(14) 1_555 1_555 1_555 yes
H(4A) C(4) H(4C) 108.617(12) 1_555 1_555 1_555 yes
H(4B) C(4) H(4C) 108.834(12) 1_555 1_555 1_555 yes
N(2) C(3) C(2) 107.013(13) 1_555 1_555 1_555 yes
N(2) C(3) C(4) 122.127(14) 1_555 1_555 1_555 yes
C(2) C(3) C(4) 130.820(14) 1_555 1_555 1_555 yes
C(1) C(5) H(5A) 111.871(14) 1_555 1_555 1_555 yes
C(1) C(5) H(5B) 109.140(13) 1_555 1_555 1_555 yes
C(1) C(5) H(5C) 109.830(13) 1_555 1_555 1_555 yes
C(1) C(5) H(5D) 111.098(13) 1_555 1_555 1_555 yes
C(1) C(5) H(5E) 109.915(14) 1_555 1_555 1_555 yes
C(1) C(5) H(5F) 112.964(13) 1_555 1_555 1_555 yes
H(5A) C(5) H(5B) 108.178(13) 1_555 1_555 1_555 yes
H(5A) C(5) H(5C) 112.707(14) 1_555 1_555 1_555 yes
H(5A) C(5) H(5D) 70.750(9) 1_555 1_555 1_555 yes
H(5A) C(5) H(5E) 34.390(5) 1_555 1_555 1_555 yes
H(5A) C(5) H(5F) 131.017(15) 1_555 1_555 1_555 yes
H(5B) C(5) H(5C) 104.812(14) 1_555 1_555 1_555 yes
H(5B) C(5) H(5D) 40.058(6) 1_555 1_555 1_555 yes
H(5B) C(5) H(5E) 134.666(15) 1_555 1_555 1_555 yes
H(5B) C(5) H(5F) 74.319(11) 1_555 1_555 1_555 yes
H(5C) C(5) H(5D) 133.351(16) 1_555 1_555 1_555 yes
H(5C) C(5) H(5E) 82.565(12) 1_555 1_555 1_555 yes
H(5C) C(5) H(5F) 31.559(5) 1_555 1_555 1_555 yes
H(5D) C(5) H(5E) 103.362(13) 1_555 1_555 1_555 yes
H(5D) C(5) H(5F) 109.353(15) 1_555 1_555 1_555 yes
H(5E) C(5) H(5F) 109.717(14) 1_555 1_555 1_555 yes
N(2) C(6) N(2) 109.115(10) 1_555 1_555 2_655 yes
N(2) C(6) N(2) 109.115(10) 1_555 1_555 3_665 yes
N(2) C(6) N(2) 109.115(10) 2_655 1_555 3_665 yes
C(5) H(5A) H(5E) 72.805(9) 1_555 1_555 1_555 yes
C(5) H(5B) H(5D) 69.971(8) 1_555 1_555 1_555 yes
C(5) H(5C) H(5F) 74.220(9) 1_555 1_555 1_555 yes
C(5) H(5D) H(5B) 69.971(9) 1_555 1_555 1_555 yes
C(5) H(5E) H(5A) 72.805(8) 1_555 1_555 1_555 yes
C(5) H(5F) H(5C) 74.222(9) 1_555 1_555 1_555 yes

loop_
_geom_bond_atom_site_label_1
_geom_bond_atom_site_label_2
_geom_bond_distance
_geom_bond_site_symmetry_1
_geom_bond_site_symmetry_2
_geom_bond_publ_flag
N(1) N(2) 1.3780(2) 1_555 1_555 yes
N(1) C(1) 1.3372(2) 1_555 1_555 yes
N(2) C(3) 1.3543(2) 1_555 1_555 yes
N(2) C(6) 1.44423(18) 1_555 1_555 yes
N(2) C(6) 1.44423(18) 1_555 2_655 yes
N(2) C(6) 1.44422(18) 1_555 3_665 yes
C(1) C(2) 1.4096(2) 1_555 1_555 yes
C(1) C(5) 1.4938(2) 1_555 1_555 yes
C(2) C(3) 1.3887(2) 1_555 1_555 yes
C(2) H(2) 1.07599(17) 1_555 1_555 yes
C(4) C(3) 1.4893(2) 1_555 1_555 yes
C(4) H(4A) 1.08500(15) 1_555 1_555 yes
C(4) H(4B) 1.08500(15) 1_555 1_555 yes
C(4) H(4C) 1.08500(14) 1_555 1_555 yes
C(5) H(5A) 1.08501(16) 1_555 1_555 yes
C(5) H(5B) 1.08501(18) 1_555 1_555 yes
C(5) H(5C) 1.08501(16) 1_555 1_555 yes
C(5) H(5D) 1.08501(16) 1_555 1_555 yes
C(5) H(5E) 1.08500(17) 1_555 1_555 yes
C(5) H(5F) 1.08500(16) 1_555 1_555 yes
H(5A) H(5E) 0.64150518449812 1_555 1_555 yes
H(5B) H(5D) 0.74321260035876 1_555 1_555 yes
H(5C) H(5F) 0.5900983962647 1_555 1_555 yes
